data_7120851
loop_
_publ_author_name
'Delmas, Luke C.'
'Horton, Peter N.'
'White, Andrew J. P.'
'Coles, Simon J.'
'Lickiss, Paul D.'
'Davies, Robert P.'

_publ_section_title
;
 Siloxane-based linkers in the construction of hydrogen bonded assemblies
 and porous 3D MOFs
;
_journal_name_full 'Chemical Communications'
_journal_paper_doi 10.1039/C7CC06022J
_journal_year 2017
_chemical_formula_moiety 'C24 H23 N O10 Si Zn2, 3(C3 H7 N O), 2(H2 O)'
_chemical_formula_sum 'C33 H48 N4 O15 Si Zn2'
_chemical_formula_weight 899.58
_chemical_name_systematic
;
 ?
;
_space_group_crystal_system triclinic
_space_group_IT_number 2
_space_group_name_Hall '-P 1'
_space_group_name_H-M_alt 'P -1'
_symmetry_space_group_name_Hall '-P 1'
_symmetry_space_group_name_H-M 'P -1'
_atom_sites_solution_hydrogens mixed
_audit_creation_method SHELXL-2013
_audit_update_record
;
2017-08-01 deposited with the CCDC.
2017-09-21 downloaded from the CCDC.
;
_cell_angle_alpha 112.029(5)
_cell_angle_beta 93.340(4)
_cell_angle_gamma 105.787(3)
_cell_formula_units_Z 2
_cell_length_a 12.2548(9)
_cell_length_b 12.8569(9)
_cell_length_c 14.9698(10)
_cell_measurement_reflns_used 37337
_cell_measurement_temperature 100(2)
_cell_measurement_theta_max 27.5
_cell_measurement_theta_min 2.5
_cell_volume 2069.7(3)
_computing_cell_refinement
;
Rigaku CrystalClear-SM Expert 3.1 b27
;
_computing_data_collection
;
Rigaku CrystalClear-SM Expert 3.1 b27
;
_computing_data_reduction
;
Rigaku CrystalClear-SM Expert 3.1 b27
;
_computing_molecular_graphics 'ORTEP3 for Windows (Farrugia, 1997)'
_computing_publication_material 'WINGX (Farrugia, 1998)'
_computing_structure_refinement 'SHELXL-2013 (Sheldrick, 2013)'
_computing_structure_solution 'SUPERFLIP (Palatinus & Chapuis, 2007'
_diffrn_ambient_temperature 100(2)
_diffrn_detector 'CCD plate'
_diffrn_detector_area_resol_mean 28.5714
_diffrn_detector_type 'Rigaku HG Saturn724+ (2x2 bin mode)'
_diffrn_measured_fraction_theta_full 0.998
_diffrn_measured_fraction_theta_max 0.998
_diffrn_measurement_device 'four-circle \k goniometer'
_diffrn_measurement_device_type 'Rigaku AFC12 (Right)'
_diffrn_measurement_method 'profile data from \w-scans'
_diffrn_measurement_specimen_support 'MiTeGen MicroMesh'
_diffrn_radiation_collimation 'Confocal mirrors, HF Varimax '
_diffrn_radiation_type MoK\a
_diffrn_radiation_wavelength 0.71075
_diffrn_reflns_av_R_equivalents 0.0443
_diffrn_reflns_av_unetI/netI 0.0306
_diffrn_reflns_Laue_measured_fraction_full 0.998
_diffrn_reflns_Laue_measured_fraction_max 0.998
_diffrn_reflns_limit_h_max 15
_diffrn_reflns_limit_h_min -15
_diffrn_reflns_limit_k_max 16
_diffrn_reflns_limit_k_min -16
_diffrn_reflns_limit_l_max 19
_diffrn_reflns_limit_l_min -19
_diffrn_reflns_number 40557
_diffrn_reflns_point_group_measured_fraction_full 0.998
_diffrn_reflns_point_group_measured_fraction_max 0.998
_diffrn_reflns_theta_full 25.242
_diffrn_reflns_theta_max 27.486
_diffrn_reflns_theta_min 2.985
_diffrn_source 'Rotating Anode'
_diffrn_source_current 55.0
_diffrn_source_power 2.475
_diffrn_source_voltage 45.0
_exptl_absorpt_coefficient_mu 1.257
_exptl_absorpt_correction_T_max 1.000
_exptl_absorpt_correction_T_min 0.852
_exptl_absorpt_correction_type multi-scan
_exptl_absorpt_process_details
;
Rigaku CrystalClear-SM Expert 3.1 b27
;
_exptl_crystal_colour Colourless
_exptl_crystal_density_diffrn 1.443
_exptl_crystal_description Blade
_exptl_crystal_F_000 936
_exptl_crystal_size_max 0.260
_exptl_crystal_size_mid 0.140
_exptl_crystal_size_min 0.040
_refine_diff_density_max 1.620
_refine_diff_density_min -0.762
_refine_diff_density_rms 0.119
_refine_ls_extinction_method none
_refine_ls_goodness_of_fit_ref 1.022
_refine_ls_hydrogen_treatment constr
_refine_ls_matrix_type full
_refine_ls_number_parameters 538
_refine_ls_number_reflns 9473
_refine_ls_number_restraints 962
_refine_ls_restrained_S_all 1.072
_refine_ls_R_factor_all 0.0668
_refine_ls_R_factor_gt 0.0606
_refine_ls_shift/su_max 0.001
_refine_ls_shift/su_mean 0.000
_refine_ls_structure_factor_coef Fsqd
_refine_ls_weighting_details 'w=1/[\s^2^(Fo^2^)+(0.1109P)^2^+4.3015P] where P=(Fo^2^+2Fc^2^)/3'
_refine_ls_weighting_scheme calc
_refine_ls_wR_factor_gt 0.1758
_refine_ls_wR_factor_ref 0.1826
_reflns_Friedel_coverage 0.000
_reflns_number_gt 8338
_reflns_number_total 9473
_reflns_threshold_expression 'I > 2\s(I)'
_cod_data_source_file c7cc06022j2.cif
_cod_data_source_block IMP19
_cod_depositor_comments
;
The following automatic conversions were performed:

'_exptl_absorpt_correction_type' value 'Multi-scan' changed to
'multi-scan' according to
/home/data/users/saulius/crontab/automatic-downloads/rss-feeds/RSC/lib/dictionaries/cif_core.dic
dictionary named 'cif_core.dic' version 2.4.2 from 2011-04-26.

Automatic conversion script
Id: cif_fix_values 4973 2017-02-22 13:04:09Z antanas 
;
_cod_database_code 7120851
_shelx_space_group_comment
;
The symmetry employed for this shelxl refinement is uniquely defined
by the following loop, which should always be used as a source of
symmetry information in preference to the above space-group names.
They are only intended as comments.
;
_shelx_estimated_absorpt_t_min 0.736
_shelx_estimated_absorpt_t_max 0.951
_shelxl_version_number 2013-4

loop_
_space_group_symop_operation_xyz
'x, y, z'
'-x, -y, -z'

loop_
_atom_site_label
_atom_site_type_symbol
_atom_site_fract_x
_atom_site_fract_y
_atom_site_fract_z
_atom_site_U_iso_or_equiv
_atom_site_adp_type
_atom_site_occupancy
_atom_site_site_symmetry_order
_atom_site_calc_flag
_atom_site_refinement_flags_posn
_atom_site_refinement_flags_adp
_atom_site_refinement_flags_occupancy
_atom_site_disorder_assembly
_atom_site_disorder_group
Zn1 Zn 0.03141(3) 1.41483(4) 0.90622(3) 0.02872(13) Uani 1 1 d . U . . .
Zn2 Zn 0.25179(3) 0.55322(3) 0.07310(2) 0.02263(12) Uani 1 1 d . U . . .
C11 C 0.4008(3) 1.0711(3) 0.7693(2) 0.0265(6) Uani 1 1 d . U . . .
C12 C 0.4676(3) 1.1745(3) 0.8494(2) 0.0258(6) Uani 1 1 d . U . . .
H12 H 0.5466 1.1856 0.8686 0.031 Uiso 1 1 calc R U . . .
C13 C 0.4201(3) 1.2608(3) 0.9011(2) 0.0265(6) Uani 1 1 d . U . . .
H13 H 0.4660 1.3294 0.9561 0.032 Uiso 1 1 calc R U . . .
C14 C 0.3049(3) 1.2466(3) 0.8721(2) 0.0266(6) Uani 1 1 d . U . . .
C15 C 0.2373(3) 1.1458(3) 0.7918(3) 0.0329(7) Uani 1 1 d . U . . .
H15 H 0.1592 1.1367 0.7713 0.039 Uiso 1 1 calc R U . . .
C16 C 0.2847(3) 1.0589(3) 0.7420(3) 0.0324(7) Uani 1 1 d . U . . .
H16 H 0.2377 0.9895 0.6883 0.039 Uiso 1 1 calc R U . . .
C17 C 0.2517(3) 1.3392(3) 0.9261(2) 0.0277(6) Uani 1 1 d . U . . .
C21 C 0.4118(3) 0.8800(3) 0.5743(2) 0.0284(7) Uani 1 1 d . U . . .
C22 C 0.3677(3) 0.9383(3) 0.5267(2) 0.0316(7) Uani 1 1 d . U . . .
H22 H 0.3595 1.0130 0.5643 0.038 Uiso 1 1 calc R U . . .
C23 C 0.3353(3) 0.8896(3) 0.4256(2) 0.0312(7) Uani 1 1 d . U . . .
H23 H 0.3038 0.9304 0.3950 0.037 Uiso 1 1 calc R U . . .
C24 C 0.3486(3) 0.7822(3) 0.3689(2) 0.0262(6) Uani 1 1 d . U . . .
C25 C 0.3935(4) 0.7222(3) 0.4145(3) 0.0352(8) Uani 1 1 d . U . . .
H25 H 0.4030 0.6484 0.3763 0.042 Uiso 1 1 calc R U . . .
C26 C 0.4247(4) 0.7710(3) 0.5163(3) 0.0370(8) Uani 1 1 d . U . . .
H26 H 0.4552 0.7297 0.5469 0.044 Uiso 1 1 calc R U . . .
C27 C 0.3126(3) 0.7297(3) 0.2597(2) 0.0251(6) Uani 1 1 d . U . . .
C31 C 0.3953(3) 0.8360(3) 0.7625(2) 0.0297(7) Uani 1 1 d . U . . .
C32 C 0.2932(4) 0.7425(4) 0.7194(3) 0.0402(9) Uani 1 1 d . U . . .
H32 H 0.2573 0.7246 0.6551 0.048 Uiso 1 1 calc R U . . .
C33 C 0.2425(4) 0.6748(4) 0.7689(3) 0.0380(8) Uani 1 1 d . U . . .
H33 H 0.1732 0.6107 0.7379 0.046 Uiso 1 1 calc R U . . .
C34 C 0.2928(3) 0.7004(3) 0.8632(2) 0.0288(7) Uani 1 1 d . U . . .
C35 C 0.3958(4) 0.7908(4) 0.9059(3) 0.0425(9) Uani 1 1 d . U . . .
H35 H 0.4328 0.8065 0.9692 0.051 Uiso 1 1 calc R U . . .
C36 C 0.4457(4) 0.8588(4) 0.8570(3) 0.0428(9) Uani 1 1 d . U . . .
H36 H 0.5156 0.9221 0.8882 0.051 Uiso 1 1 calc R U . . .
C37 C 0.2381(3) 0.6269(3) 0.9164(2) 0.0267(6) Uani 1 1 d . U . . .
O1 O 0.5980(2) 0.9865(2) 0.74320(18) 0.0312(5) Uani 1 1 d . U . . .
H1 H 0.6279 1.0544 0.7449 0.047 Uiso 1 1 calc R U . . .
O11 O 0.1561(2) 1.3311(3) 0.8859(2) 0.0421(7) Uani 1 1 d . U . . .
O12 O 0.3080(2) 1.4181(2) 1.00864(17) 0.0301(5) Uani 1 1 d . U . . .
O21 O 0.3182(2) 0.6264(2) 0.21298(17) 0.0278(5) Uani 1 1 d . U . . .
O22 O 0.2793(2) 0.7890(2) 0.22034(17) 0.0273(5) Uani 1 1 d . U . . .
O31 O 0.1405(2) 0.5537(3) 0.8794(2) 0.0392(6) Uani 1 1 d . U . . .
O32 O 0.2983(2) 0.6462(2) 0.99710(17) 0.0308(5) Uani 1 1 d . U . . .
Si1 Si 0.45788(8) 0.94569(8) 0.71048(6) 0.0263(2) Uani 1 1 d . U . . .
O41 O -0.0847(2) 1.2629(2) 0.9116(2) 0.0360(6) Uani 1 1 d . U . . .
H41A H -0.0574 1.2011 0.8911 0.054 Uiso 1 1 d R U . . .
H41B H -0.1532 1.2410 0.8730 0.054 Uiso 1 1 d R U . . .
O42 O 0.0851(2) 0.4937(2) 0.05975(17) 0.0278(5) Uani 1 1 d . U . . .
H42 H 0.0659 0.4301 0.0848 0.033 Uiso 1 1 calc R U . . .
C51 C -0.0276(16) 1.2303(13) 0.6968(9) 0.055(3) Uiso 0.308(3) 1 d D U P A 1
H51 H -0.0192 1.1765 0.7241 0.066 Uiso 0.308(3) 1 calc R U P A 1
C52 C -0.0841(16) 1.0747(17) 0.5364(17) 0.154(10) Uiso 0.308(3) 1 d D U P A 1
H52A H -0.0799 1.0255 0.5724 0.231 Uiso 0.308(3) 1 calc R U P A 1
H52B H -0.0405 1.0567 0.4828 0.231 Uiso 0.308(3) 1 calc R U P A 1
H52C H -0.1649 1.0581 0.5095 0.231 Uiso 0.308(3) 1 calc R U P A 1
C53 C -0.065(3) 1.267(2) 0.5530(18) 0.131(7) Uiso 0.308(3) 1 d D U P A 1
H53A H -0.0871 1.2216 0.4819 0.196 Uiso 0.308(3) 1 calc R U P A 1
H53B H 0.0039 1.3351 0.5674 0.196 Uiso 0.308(3) 1 calc R U P A 1
H53C H -0.1279 1.2938 0.5793 0.196 Uiso 0.308(3) 1 calc R U P A 1
N51 N -0.0385(18) 1.1909(15) 0.5983(10) 0.092(4) Uiso 0.308(3) 1 d D U P A 1
O51 O -0.0274(12) 1.3263(12) 0.7540(8) 0.027(2) Uiso 0.308(3) 1 d D U P A 1
C54 C -0.044(2) 1.3695(19) 0.6869(12) 0.076(3) Uiso 0.261(3) 1 d D U P A 2
H54 H -0.0621 1.4406 0.7185 0.091 Uiso 0.261(3) 1 calc R U P A 2
C55 C -0.031(4) 1.239(3) 0.5262(19) 0.138(8) Uiso 0.261(3) 1 d D U P A 2
H55A H -0.0482 1.2312 0.4589 0.207 Uiso 0.261(3) 1 calc R U P A 2
H55B H -0.0782 1.1670 0.5318 0.207 Uiso 0.261(3) 1 calc R U P A 2
H55C H 0.0507 1.2486 0.5429 0.207 Uiso 0.261(3) 1 calc R U P A 2
C56 C -0.094(3) 1.4003(19) 0.542(2) 0.148(11) Uiso 0.261(3) 1 d D U P A 2
H56A H -0.0405 1.4178 0.4995 0.221 Uiso 0.261(3) 1 calc R U P A 2
H56B H -0.0976 1.4745 0.5916 0.221 Uiso 0.261(3) 1 calc R U P A 2
H56C H -0.1712 1.3536 0.5021 0.221 Uiso 0.261(3) 1 calc R U P A 2
N54 N -0.056(2) 1.334(2) 0.5887(12) 0.098(5) Uiso 0.261(3) 1 d D U P A 2
O54 O -0.0161(17) 1.3300(19) 0.7432(12) 0.039(3) Uiso 0.261(3) 1 d D U P A 2
C57 C -0.0222(12) 1.2714(10) 0.7006(8) 0.055(2) Uiso 0.431(3) 1 d D U P A 3
H57 H -0.0178 1.2133 0.7241 0.066 Uiso 0.431(3) 1 calc R U P A 3
C58 C -0.016(2) 1.1370(15) 0.5422(14) 0.135(7) Uiso 0.431(3) 1 d D U P A 3
H58A H -0.0498 1.0784 0.5683 0.202 Uiso 0.431(3) 1 calc R U P A 3
H58B H 0.0643 1.1412 0.5374 0.202 Uiso 0.431(3) 1 calc R U P A 3
H58C H -0.0598 1.1136 0.4770 0.202 Uiso 0.431(3) 1 calc R U P A 3
C59 C 0.065(2) 1.3394(18) 0.5876(17) 0.160(8) Uiso 0.431(3) 1 d D U P A 3
H59A H 0.1028 1.3033 0.5333 0.240 Uiso 0.431(3) 1 calc R U P A 3
H59B H 0.1237 1.3878 0.6472 0.240 Uiso 0.431(3) 1 calc R U P A 3
H59C H 0.0271 1.3895 0.5715 0.240 Uiso 0.431(3) 1 calc R U P A 3
N57 N -0.0203(12) 1.2459(12) 0.6036(8) 0.091(3) Uiso 0.431(3) 1 d D U P A 3
O57 O -0.0293(6) 1.3644(7) 0.7584(5) 0.0332(16) Uiso 0.431(3) 1 d D U P A 3
C61 C 0.1213(13) 1.0215(13) 0.9445(12) 0.032(3) Uiso 0.212(6) 1 d D U P B 1
H61 H 0.0954 1.0849 0.9447 0.039 Uiso 0.212(6) 1 calc R U P B 1
C62 C 0.2499(17) 1.1613(14) 1.0897(13) 0.046(5) Uiso 0.212(6) 1 d D U P B 1
H62A H 0.3314 1.2036 1.0951 0.069 Uiso 0.212(6) 1 calc R U P B 1
H62B H 0.2386 1.1472 1.1489 0.069 Uiso 0.212(6) 1 calc R U P B 1
H62C H 0.2028 1.2091 1.0822 0.069 Uiso 0.212(6) 1 calc R U P B 1
C63 C 0.259(2) 0.9665(19) 1.023(2) 0.112(10) Uiso 0.212(6) 1 d D U P B 1
H63A H 0.2079 0.8879 0.9790 0.168 Uiso 0.212(6) 1 calc R U P B 1
H63B H 0.2604 0.9747 1.0912 0.168 Uiso 0.212(6) 1 calc R U P B 1
H63C H 0.3373 0.9761 1.0086 0.168 Uiso 0.212(6) 1 calc R U P B 1
N61 N 0.2179(15) 1.0562(13) 1.0104(12) 0.060(4) Uiso 0.212(6) 1 d D U P B 1
O61 O 0.0614(19) 0.9257(16) 0.8853(16) 0.093(6) Uiso 0.212(6) 1 d D U P B 1
C64 C 0.0730(5) 1.1122(5) 0.9622(4) 0.0474(13) Uiso 0.788(6) 1 d D U P B 2
H64 H 0.0851 1.1892 1.0112 0.057 Uiso 0.788(6) 1 calc R U P B 2
C65 C 0.2344(9) 1.1016(10) 1.0516(8) 0.100(3) Uiso 0.788(6) 1 d D U P B 2
H65A H 0.3055 1.0956 1.0264 0.150 Uiso 0.788(6) 1 calc R U P B 2
H65B H 0.2186 1.0565 1.0923 0.150 Uiso 0.788(6) 1 calc R U P B 2
H65C H 0.2435 1.1848 1.0912 0.150 Uiso 0.788(6) 1 calc R U P B 2
C66 C 0.1369(9) 0.9409(7) 0.9037(7) 0.089(3) Uiso 0.788(6) 1 d D U P B 2
H66A H 0.1081 0.8818 0.9304 0.134 Uiso 0.788(6) 1 calc R U P B 2
H66B H 0.2131 0.9401 0.8876 0.134 Uiso 0.788(6) 1 calc R U P B 2
H66C H 0.0836 0.9221 0.8443 0.134 Uiso 0.788(6) 1 calc R U P B 2
N64 N 0.1454(5) 1.0572(5) 0.9757(5) 0.0587(14) Uiso 0.788(6) 1 d D U P B 2
O64 O -0.0077(3) 1.0762(3) 0.8944(3) 0.0468(10) Uiso 0.788(6) 1 d D U P B 2
C71 C 0.4093(16) 0.4721(16) 0.6183(10) 0.126(4) Uiso 0.564(8) 1 d D U P C 1
H71 H 0.4157 0.5444 0.6123 0.151 Uiso 0.564(8) 1 calc R U P C 1
C72 C 0.4175(15) 0.4449(16) 0.7675(12) 0.120(5) Uiso 0.564(8) 1 d D U P C 1
H72A H 0.4239 0.5040 0.8338 0.180 Uiso 0.564(8) 1 calc R U P C 1
H72B H 0.4612 0.3923 0.7701 0.180 Uiso 0.564(8) 1 calc R U P C 1
H72C H 0.3363 0.3984 0.7403 0.180 Uiso 0.564(8) 1 calc R U P C 1
C73 C 0.5698(15) 0.5926(17) 0.7558(15) 0.170(8) Uiso 0.564(8) 1 d D U P C 1
H73A H 0.6138 0.6027 0.7053 0.255 Uiso 0.564(8) 1 calc R U P C 1
H73B H 0.6135 0.5706 0.7988 0.255 Uiso 0.564(8) 1 calc R U P C 1
H73C H 0.5562 0.6670 0.7945 0.255 Uiso 0.564(8) 1 calc R U P C 1
N71 N 0.4608(11) 0.5006(12) 0.7097(9) 0.113(4) Uiso 0.564(8) 1 d D U P C 1
O71 O 0.3590(14) 0.3944(14) 0.5412(10) 0.173(6) Uiso 0.564(8) 1 d D U P C 1
C74 C 0.457(2) 0.5274(18) 0.6453(13) 0.126(5) Uiso 0.436(8) 1 d D U P C 2
H74 H 0.5210 0.5936 0.6858 0.152 Uiso 0.436(8) 1 calc R U P C 2
C75 C 0.337(2) 0.3463(16) 0.6572(17) 0.144(7) Uiso 0.436(8) 1 d D U P C 2
H75A H 0.3212 0.3261 0.7131 0.215 Uiso 0.436(8) 1 calc R U P C 2
H75B H 0.3690 0.2890 0.6123 0.215 Uiso 0.436(8) 1 calc R U P C 2
H75C H 0.2657 0.3443 0.6228 0.215 Uiso 0.436(8) 1 calc R U P C 2
C76 C 0.4653(16) 0.5006(15) 0.7931(10) 0.085(4) Uiso 0.436(8) 1 d D U P C 2
H76A H 0.5198 0.4595 0.8000 0.127 Uiso 0.436(8) 1 calc R U P C 2
H76B H 0.4044 0.4868 0.8309 0.127 Uiso 0.436(8) 1 calc R U P C 2
H76C H 0.5060 0.5856 0.8176 0.127 Uiso 0.436(8) 1 calc R U P C 2
N74 N 0.4138(15) 0.4551(13) 0.6893(10) 0.102(4) Uiso 0.436(8) 1 d D U P C 2
O74 O 0.432(2) 0.527(3) 0.5662(15) 0.227(9) Uiso 0.436(8) 1 d D U P C 2
C81 C -0.1054(9) 0.5737(8) 0.7542(6) 0.069(2) Uiso 0.601(3) 1 d D U P D 1
H81 H -0.1185 0.4941 0.7462 0.082 Uiso 0.601(3) 1 calc R U P D 1
C82 C -0.0788(18) 0.7003(12) 0.6711(13) 0.153(6) Uiso 0.601(3) 1 d D U P D 1
H82A H -0.1382 0.7173 0.6373 0.229 Uiso 0.601(3) 1 calc R U P D 1
H82B H -0.0131 0.7016 0.6368 0.229 Uiso 0.601(3) 1 calc R U P D 1
H82C H -0.0533 0.7603 0.7386 0.229 Uiso 0.601(3) 1 calc R U P D 1
C83 C -0.1391(17) 0.4976(12) 0.5755(9) 0.139(6) Uiso 0.601(3) 1 d D U P D 1
H83A H -0.0658 0.4826 0.5644 0.208 Uiso 0.601(3) 1 calc R U P D 1
H83B H -0.1656 0.5219 0.5257 0.208 Uiso 0.601(3) 1 calc R U P D 1
H83C H -0.1967 0.4251 0.5711 0.208 Uiso 0.601(3) 1 calc R U P D 1
N81 N -0.1234(9) 0.5908(8) 0.6720(6) 0.088(2) Uiso 0.601(3) 1 d D U P D 1
O81 O -0.0740(9) 0.6495(9) 0.8387(6) 0.096(3) Uiso 0.601(3) 1 d D U P D 1
C84 C -0.163(3) 0.614(2) 0.7515(14) 0.101(4) Uiso 0.232(3) 1 d D U P E 2
H84 H -0.2051 0.5325 0.7157 0.121 Uiso 0.232(3) 1 calc R U P E 2
C85 C -0.134(3) 0.803(2) 0.747(2) 0.185(13) Uiso 0.232(3) 1 d D U P E 2
H85A H -0.0877 0.8308 0.8118 0.277 Uiso 0.232(3) 1 calc R U P E 2
H85B H -0.2028 0.8290 0.7541 0.277 Uiso 0.232(3) 1 calc R U P E 2
H85C H -0.0887 0.8364 0.7068 0.277 Uiso 0.232(3) 1 calc R U P E 2
C86 C -0.244(4) 0.637(3) 0.610(2) 0.128(8) Uiso 0.232(3) 1 d D U P E 2
H86A H -0.3238 0.6085 0.6177 0.192 Uiso 0.232(3) 1 calc R U P E 2
H86B H -0.2240 0.5714 0.5619 0.192 Uiso 0.232(3) 1 calc R U P E 2
H86C H -0.2355 0.6999 0.5861 0.192 Uiso 0.232(3) 1 calc R U P E 2
N84 N -0.167(3) 0.683(2) 0.7031(15) 0.119(5) Uiso 0.232(3) 1 d D U P E 2
O84 O -0.1143(11) 0.6392(10) 0.8340(8) 0.028(2) Uiso 0.232(3) 1 d D U P E 2
C87 C -0.232(4) 0.567(3) 0.721(2) 0.094(5) Uiso 0.167(3) 1 d D U P F 3
H87 H -0.2016 0.5058 0.7168 0.113 Uiso 0.167(3) 1 calc R U P F 3
C88 C -0.328(3) 0.636(3) 0.619(3) 0.081(9) Uiso 0.167(3) 1 d D U P F 3
H88A H -0.4103 0.5992 0.6167 0.122 Uiso 0.167(3) 1 calc R U P F 3
H88B H -0.3168 0.6437 0.5576 0.122 Uiso 0.167(3) 1 calc R U P F 3
H88C H -0.3006 0.7143 0.6737 0.122 Uiso 0.167(3) 1 calc R U P F 3
C89 C -0.203(4) 0.529(4) 0.555(3) 0.123(10) Uiso 0.167(3) 1 d D U P F 3
H89A H -0.1501 0.4930 0.5745 0.185 Uiso 0.167(3) 1 calc R U P F 3
H89B H -0.1598 0.5970 0.5435 0.185 Uiso 0.167(3) 1 calc R U P F 3
H89C H -0.2571 0.4702 0.4952 0.185 Uiso 0.167(3) 1 calc R U P F 3
N87 N -0.268(3) 0.567(3) 0.6333(18) 0.110(5) Uiso 0.167(3) 1 d D U P F 3
O87 O -0.233(4) 0.634(3) 0.8031(19) 0.123(7) Uiso 0.167(3) 1 d D U P F 3
O101 O -0.2706(13) 0.8464(13) 0.6542(12) 0.123(4) Uiso 0.497(3) 1 d . U P G 1
O111 O -0.045(2) 0.930(2) 0.6970(19) 0.109(5) Uiso 0.273(3) 1 d . U P H 1
O102 O -0.230(7) 0.946(7) 0.575(6) 0.087(9) Uiso 0.067(3) 1 d . U P I 2
O112 O -0.067(2) 1.060(2) 0.6949(19) 0.116(5) Uiso 0.265(3) 1 d . U P J 2
O103 O -0.2646(9) 0.8665(9) 0.6053(8) 0.074(3) Uiso 0.435(3) 1 d . U P K 3
O113 O -0.0430(10) 0.9827(12) 0.6867(9) 0.088(3) Uiso 0.461(3) 1 d . U P L 3

loop_
_atom_site_aniso_label
_atom_site_aniso_U_11
_atom_site_aniso_U_22
_atom_site_aniso_U_33
_atom_site_aniso_U_23
_atom_site_aniso_U_13
_atom_site_aniso_U_12
Zn1 0.0223(2) 0.0408(2) 0.0231(2) 0.01337(18) 0.00290(15) 0.00974(16)
Zn2 0.0236(2) 0.0274(2) 0.01623(19) 0.00792(15) 0.00232(14) 0.00876(15)
C11 0.0331(16) 0.0256(14) 0.0185(14) 0.0071(12) 0.0061(12) 0.0082(12)
C12 0.0276(15) 0.0292(15) 0.0181(14) 0.0077(12) 0.0031(12) 0.0081(12)
C13 0.0279(15) 0.0288(15) 0.0185(14) 0.0069(12) 0.0024(12) 0.0065(12)
C14 0.0282(15) 0.0300(15) 0.0192(14) 0.0081(12) 0.0062(12) 0.0079(12)
C15 0.0272(16) 0.0372(17) 0.0249(16) 0.0043(14) 0.0022(13) 0.0084(13)
C16 0.0322(17) 0.0313(16) 0.0222(15) 0.0023(13) 0.0017(13) 0.0053(13)
C17 0.0289(15) 0.0322(15) 0.0212(14) 0.0098(12) 0.0057(12) 0.0099(13)
C21 0.0386(17) 0.0295(15) 0.0169(14) 0.0088(12) 0.0063(12) 0.0109(13)
C22 0.0467(19) 0.0300(16) 0.0201(15) 0.0089(13) 0.0078(14) 0.0166(14)
C23 0.0439(19) 0.0314(16) 0.0218(15) 0.0108(13) 0.0067(13) 0.0171(14)
C24 0.0310(16) 0.0308(15) 0.0180(14) 0.0098(12) 0.0044(12) 0.0116(12)
C25 0.054(2) 0.0334(17) 0.0207(16) 0.0079(13) 0.0027(14) 0.0224(16)
C26 0.056(2) 0.0350(17) 0.0219(16) 0.0085(14) 0.0027(15) 0.0228(16)
C27 0.0239(14) 0.0304(15) 0.0179(14) 0.0076(12) 0.0038(11) 0.0069(12)
C31 0.0418(18) 0.0274(15) 0.0191(14) 0.0097(12) 0.0051(13) 0.0094(13)
C32 0.050(2) 0.0414(19) 0.0211(16) 0.0142(15) -0.0010(15) 0.0021(16)
C33 0.0402(19) 0.0422(19) 0.0254(17) 0.0160(15) -0.0004(14) 0.0019(15)
C34 0.0391(17) 0.0286(15) 0.0203(14) 0.0105(12) 0.0061(13) 0.0122(13)
C35 0.050(2) 0.0420(19) 0.0250(17) 0.0172(15) -0.0089(15) -0.0027(17)
C36 0.049(2) 0.0396(19) 0.0293(18) 0.0187(15) -0.0088(16) -0.0058(16)
C37 0.0294(15) 0.0323(15) 0.0200(14) 0.0108(12) 0.0056(12) 0.0120(13)
O1 0.0380(13) 0.0287(12) 0.0268(12) 0.0110(10) 0.0032(10) 0.0114(10)
O11 0.0301(13) 0.0534(16) 0.0301(13) 0.0001(12) -0.0005(10) 0.0193(12)
O12 0.0318(12) 0.0303(12) 0.0231(11) 0.0037(9) 0.0018(9) 0.0130(10)
O21 0.0327(12) 0.0309(11) 0.0174(10) 0.0063(9) 0.0022(9) 0.0117(10)
O22 0.0277(11) 0.0335(12) 0.0202(11) 0.0109(9) 0.0014(9) 0.0095(9)
O31 0.0281(12) 0.0606(17) 0.0335(14) 0.0295(13) 0.0038(10) 0.0070(12)
O32 0.0353(13) 0.0332(12) 0.0222(11) 0.0136(10) 0.0017(10) 0.0056(10)
Si1 0.0367(5) 0.0256(4) 0.0157(4) 0.0075(3) 0.0046(3) 0.0098(4)
O41 0.0291(13) 0.0409(14) 0.0396(15) 0.0167(12) -0.0001(11) 0.0144(11)
O42 0.0234(11) 0.0388(13) 0.0248(11) 0.0166(10) 0.0048(9) 0.0101(9)

loop_
_atom_type_symbol
_atom_type_description
_atom_type_scat_dispersion_real
_atom_type_scat_dispersion_imag
_atom_type_scat_source
C C 0.0033 0.0016 'International Tables Vol C Tables 4.2.6.8 and 6.1.1.4'
H H 0.0000 0.0000 'International Tables Vol C Tables 4.2.6.8 and 6.1.1.4'
N N 0.0061 0.0033 'International Tables Vol C Tables 4.2.6.8 and 6.1.1.4'
O O 0.0106 0.0060 'International Tables Vol C Tables 4.2.6.8 and 6.1.1.4'
Si Si 0.0817 0.0704 'International Tables Vol C Tables 4.2.6.8 and 6.1.1.4'
Zn Zn 0.2839 1.4301 'International Tables Vol C Tables 4.2.6.8 and 6.1.1.4'

loop_
_geom_angle_atom_site_label_1
_geom_angle_atom_site_label_2
_geom_angle_atom_site_label_3
_geom_angle
_geom_angle_site_symmetry_1
_geom_angle_site_symmetry_3
O42 Zn1 O11 174.53(10) 2_576 .
O42 Zn1 O57 88.7(2) 2_576 .
O11 Zn1 O57 96.6(2) . .
O42 Zn1 O51 98.3(4) 2_576 .
O11 Zn1 O51 87.1(4) . .
O42 Zn1 O31 89.81(11) 2_576 1_565
O11 Zn1 O31 90.07(12) . 1_565
O57 Zn1 O31 78.6(2) . 1_565
O51 Zn1 O31 87.5(4) . 1_565
O42 Zn1 O42 82.43(10) 2_576 1_566
O11 Zn1 O42 92.15(10) . 1_566
O57 Zn1 O42 169.7(2) . 1_566
O51 Zn1 O42 176.4(4) . 1_566
O31 Zn1 O42 96.07(10) 1_565 1_566
O42 Zn1 O41 91.87(10) 2_576 .
O11 Zn1 O41 89.00(12) . .
O57 Zn1 O41 93.6(2) . .
O51 Zn1 O41 84.5(4) . .
O31 Zn1 O41 171.98(11) 1_565 .
O42 Zn1 O41 91.92(10) 1_566 .
O42 Zn1 O54 100.4(5) 2_576 .
O11 Zn1 O54 85.0(5) . .
O31 Zn1 O54 82.9(5) 1_565 .
O42 Zn1 O54 176.9(5) 1_566 .
O41 Zn1 O54 89.1(5) . .
O42 Zn1 Zn1 41.87(7) 2_576 2_587
O11 Zn1 Zn1 132.70(8) . 2_587
O57 Zn1 Zn1 130.4(2) . 2_587
O51 Zn1 Zn1 140.1(4) . 2_587
O31 Zn1 Zn1 93.96(9) 1_565 2_587
O42 Zn1 Zn1 40.56(7) 1_566 2_587
O41 Zn1 Zn1 92.52(8) . 2_587
O54 Zn1 Zn1 142.3(5) . 2_587
O42 Zn1 Zn2 107.74(7) 2_576 1_566
O11 Zn1 Zn2 67.13(8) . 1_566
O57 Zn1 Zn2 143.9(2) . 1_566
O51 Zn1 Zn2 144.8(4) . 1_566
O31 Zn1 Zn2 69.84(7) 1_565 1_566
O42 Zn1 Zn2 37.07(6) 1_566 1_566
O41 Zn1 Zn2 116.95(7) . 1_566
O54 Zn1 Zn2 140.2(5) . 1_566
Zn1 Zn1 Zn2 70.281(16) 2_587 1_566
O32 Zn2 O42 112.30(10) 1_554 .
O32 Zn2 O21 117.49(10) 1_554 .
O42 Zn2 O21 108.01(10) . .
O32 Zn2 O12 101.62(11) 1_554 1_544
O42 Zn2 O12 108.53(10) . 1_544
O21 Zn2 O12 108.38(10) . 1_544
O32 Zn2 Zn1 84.44(7) 1_554 1_544
O42 Zn2 Zn1 40.83(7) . 1_544
O21 Zn2 Zn1 148.81(7) . 1_544
O12 Zn2 Zn1 86.54(7) 1_544 1_544
C12 C11 C16 117.7(3) . .
C12 C11 Si1 121.4(3) . .
C16 C11 Si1 120.5(2) . .
C13 C12 C11 121.2(3) . .
C13 C12 H12 119.4 . .
C11 C12 H12 119.4 . .
C12 C13 C14 119.8(3) . .
C12 C13 H13 120.1 . .
C14 C13 H13 120.1 . .
C15 C14 C13 120.2(3) . .
C15 C14 C17 118.9(3) . .
C13 C14 C17 120.9(3) . .
C16 C15 C14 119.6(3) . .
C16 C15 H15 120.2 . .
C14 C15 H15 120.2 . .
C15 C16 C11 121.5(3) . .
C15 C16 H16 119.3 . .
C11 C16 H16 119.3 . .
O11 C17 O12 126.0(3) . .
O11 C17 C14 116.9(3) . .
O12 C17 C14 117.1(3) . .
C22 C21 C26 117.7(3) . .
C22 C21 Si1 121.9(3) . .
C26 C21 Si1 120.4(3) . .
C23 C22 C21 121.5(3) . .
C23 C22 H22 119.3 . .
C21 C22 H22 119.3 . .
C24 C23 C22 120.5(3) . .
C24 C23 H23 119.8 . .
C22 C23 H23 119.8 . .
C23 C24 C25 119.4(3) . .
C23 C24 C27 120.2(3) . .
C25 C24 C27 120.4(3) . .
C24 C25 C26 119.9(3) . .
C24 C25 H25 120.1 . .
C26 C25 H25 120.1 . .
C25 C26 C21 121.1(3) . .
C25 C26 H26 119.4 . .
C21 C26 H26 119.4 . .
O22 C27 O21 124.3(3) . .
O22 C27 C24 118.9(3) . .
O21 C27 C24 116.8(3) . .
C32 C31 C36 117.5(3) . .
C32 C31 Si1 124.2(3) . .
C36 C31 Si1 117.6(3) . .
C31 C32 C33 121.2(3) . .
C31 C32 H32 119.4 . .
C33 C32 H32 119.4 . .
C34 C33 C32 120.3(4) . .
C34 C33 H33 119.9 . .
C32 C33 H33 119.9 . .
C35 C34 C33 119.2(3) . .
C35 C34 C37 120.5(3) . .
C33 C34 C37 120.2(3) . .
C34 C35 C36 120.5(3) . .
C34 C35 H35 119.8 . .
C36 C35 H35 119.8 . .
C35 C36 C31 121.3(4) . .
C35 C36 H36 119.4 . .
C31 C36 H36 119.4 . .
O31 C37 O32 125.8(3) . .
O31 C37 C34 118.5(3) . .
O32 C37 C34 115.7(3) . .
Si1 O1 H1 109.5 . .
C17 O11 Zn1 141.5(2) . .
C17 O12 Zn2 118.2(2) . 1_566
C27 O21 Zn2 115.3(2) . .
C37 O31 Zn1 136.3(2) . 1_545
C37 O32 Zn2 123.2(2) . 1_556
O1 Si1 C11 111.40(15) . .
O1 Si1 C31 106.26(15) . .
C11 Si1 C31 105.30(15) . .
O1 Si1 C21 112.24(15) . .
C11 Si1 C21 110.35(15) . .
C31 Si1 C21 111.01(15) . .
Zn1 O41 H41A 111.4 . .
Zn1 O41 H41B 111.0 . .
H41A O41 H41B 107.5 . .
Zn2 O42 Zn1 129.58(13) . 2_576
Zn2 O42 Zn1 102.10(10) . 1_544
Zn1 O42 Zn1 97.57(10) 2_576 1_544
Zn2 O42 H42 108.4 . .
Zn1 O42 H42 108.4 2_576 .
Zn1 O42 H42 108.4 1_544 .
O51 C51 N51 127.3(12) . .
O51 C51 H51 116.3 . .
N51 C51 H51 116.4 . .
N51 C52 H52A 109.5 . .
N51 C52 H52B 109.5 . .
H52A C52 H52B 109.5 . .
N51 C52 H52C 109.5 . .
H52A C52 H52C 109.5 . .
H52B C52 H52C 109.5 . .
N51 C53 H53A 109.5 . .
N51 C53 H53B 109.5 . .
H53A C53 H53B 109.5 . .
N51 C53 H53C 109.5 . .
H53A C53 H53C 109.5 . .
H53B C53 H53C 109.5 . .
C51 N51 C52 123.2(13) . .
C51 N51 C53 117.6(11) . .
C52 N51 C53 110.9(12) . .
C51 O51 Zn1 130.7(11) . .
O54 C54 N54 133.6(15) . .
O54 C54 H54 113.2 . .
N54 C54 H54 113.2 . .
N54 C55 H55A 109.5 . .
N54 C55 H55B 109.5 . .
H55A C55 H55B 109.5 . .
N54 C55 H55C 109.5 . .
H55A C55 H55C 109.5 . .
H55B C55 H55C 109.5 . .
N54 C56 H56A 109.5 . .
N54 C56 H56B 109.5 . .
H56A C56 H56B 109.5 . .
N54 C56 H56C 109.5 . .
H56A C56 H56C 109.5 . .
H56B C56 H56C 109.5 . .
C54 N54 C55 125.5(12) . .
C54 N54 C56 120.5(11) . .
C55 N54 C56 114.0(11) . .
C54 O54 Zn1 129.6(15) . .
O57 C57 N57 123.5(10) . .
O57 C57 H57 118.2 . .
N57 C57 H57 118.2 . .
N57 C58 H58A 109.5 . .
N57 C58 H58B 109.5 . .
H58A C58 H58B 109.5 . .
N57 C58 H58C 109.5 . .
H58A C58 H58C 109.5 . .
H58B C58 H58C 109.5 . .
N57 C59 H59A 109.5 . .
N57 C59 H59B 109.5 . .
H59A C59 H59B 109.5 . .
N57 C59 H59C 109.5 . .
H59A C59 H59C 109.5 . .
H59B C59 H59C 109.5 . .
C57 N57 C58 120.0(11) . .
C57 N57 C59 112.8(11) . .
C58 N57 C59 109.7(11) . .
C57 O57 Zn1 117.5(7) . .
O61 C61 N61 132.5(14) . .
O61 C61 H61 113.8 . .
N61 C61 H61 113.8 . .
N61 C62 H62A 109.5 . .
N61 C62 H62B 109.5 . .
H62A C62 H62B 109.5 . .
N61 C62 H62C 109.5 . .
H62A C62 H62C 109.5 . .
H62B C62 H62C 109.5 . .
N61 C63 H63A 109.5 . .
N61 C63 H63B 109.5 . .
H63A C63 H63B 109.5 . .
N61 C63 H63C 109.5 . .
H63A C63 H63C 109.5 . .
H63B C63 H63C 109.5 . .
C61 N61 C62 121.3(12) . .
C61 N61 C63 118.7(11) . .
C62 N61 C63 114.6(11) . .
O64 C64 N64 128.2(6) . .
O64 C64 H64 115.9 . .
N64 C64 H64 115.9 . .
N64 C65 H65A 109.5 . .
N64 C65 H65B 109.5 . .
H65A C65 H65B 109.5 . .
N64 C65 H65C 109.5 . .
H65A C65 H65C 109.5 . .
H65B C65 H65C 109.5 . .
N64 C66 H66A 109.5 . .
N64 C66 H66B 109.5 . .
H66A C66 H66B 109.5 . .
N64 C66 H66C 109.5 . .
H66A C66 H66C 109.5 . .
H66B C66 H66C 109.5 . .
C64 N64 C65 125.9(7) . .
C64 N64 C66 120.4(6) . .
C65 N64 C66 113.7(7) . .
O71 C71 N71 146.5(18) . .
O71 C71 H71 106.7 . .
N71 C71 H71 106.7 . .
N71 C72 H72A 109.5 . .
N71 C72 H72B 109.5 . .
H72A C72 H72B 109.5 . .
N71 C72 H72C 109.5 . .
H72A C72 H72C 109.5 . .
H72B C72 H72C 109.5 . .
N71 C73 H73A 109.5 . .
N71 C73 H73B 109.5 . .
H73A C73 H73B 109.5 . .
N71 C73 H73C 109.5 . .
H73A C73 H73C 109.5 . .
H73B C73 H73C 109.5 . .
C71 N71 C72 124.0(11) . .
C71 N71 C73 122.8(11) . .
C72 N71 C73 113.2(10) . .
O74 C74 N74 134.3(17) . .
O74 C74 H74 112.9 . .
N74 C74 H74 112.9 . .
N74 C75 H75A 109.5 . .
N74 C75 H75B 109.5 . .
H75A C75 H75B 109.5 . .
N74 C75 H75C 109.5 . .
H75A C75 H75C 109.5 . .
H75B C75 H75C 109.5 . .
N74 C76 H76A 109.5 . .
N74 C76 H76B 109.5 . .
H76A C76 H76B 109.5 . .
N74 C76 H76C 109.5 . .
H76A C76 H76C 109.5 . .
H76B C76 H76C 109.5 . .
C75 N74 C74 133.5(12) . .
C75 N74 C76 112.2(10) . .
C74 N74 C76 114.3(10) . .
O81 C81 N81 127.3(9) . .
O81 C81 H81 116.4 . .
N81 C81 H81 116.4 . .
N81 C82 H82A 109.5 . .
N81 C82 H82B 109.5 . .
H82A C82 H82B 109.5 . .
N81 C82 H82C 109.5 . .
H82A C82 H82C 109.5 . .
H82B C82 H82C 109.5 . .
N81 C83 H83A 109.5 . .
N81 C83 H83B 109.5 . .
H83A C83 H83B 109.5 . .
N81 C83 H83C 109.5 . .
H83A C83 H83C 109.5 . .
H83B C83 H83C 109.5 . .
C81 N81 C82 120.9(9) . .
C81 N81 C83 121.9(9) . .
C82 N81 C83 111.2(9) . .
O84 C84 N84 130.5(16) . .
O84 C84 H84 114.7 . .
N84 C84 H84 114.7 . .
N84 C85 H85A 109.5 . .
N84 C85 H85B 109.5 . .
H85A C85 H85B 109.5 . .
N84 C85 H85C 109.5 . .
H85A C85 H85C 109.5 . .
H85B C85 H85C 109.5 . .
N84 C86 H86A 109.5 . .
N84 C86 H86B 109.5 . .
H86A C86 H86B 109.5 . .
N84 C86 H86C 109.5 . .
H86A C86 H86C 109.5 . .
H86B C86 H86C 109.5 . .
C84 N84 C85 123.7(14) . .
C84 N84 C86 121.2(13) . .
C85 N84 C86 111.7(12) . .
O87 C87 N87 130.1(17) . .
O87 C87 H87 114.9 . .
N87 C87 H87 114.9 . .
N87 C88 H88A 109.5 . .
N87 C88 H88B 109.5 . .
H88A C88 H88B 109.5 . .
N87 C88 H88C 109.5 . .
H88A C88 H88C 109.5 . .
H88B C88 H88C 109.5 . .
N87 C89 H89A 109.5 . .
N87 C89 H89B 109.5 . .
H89A C89 H89B 109.5 . .
N87 C89 H89C 109.5 . .
H89A C89 H89C 109.5 . .
H89B C89 H89C 109.5 . .
C87 N87 C88 125.5(14) . .
C87 N87 C89 117.7(14) . .
C88 N87 C89 112.4(13) . .

loop_
_geom_bond_atom_site_label_1
_geom_bond_atom_site_label_2
_geom_bond_distance
_geom_bond_site_symmetry_2
Zn1 O42 2.056(2) 2_576
Zn1 O11 2.071(3) .
Zn1 O57 2.084(7) .
Zn1 O51 2.103(11) .
Zn1 O31 2.106(3) 1_565
Zn1 O42 2.111(2) 1_566
Zn1 O41 2.114(3) .
Zn1 O54 2.230(16) .
Zn1 Zn1 3.1351(8) 2_587
Zn1 Zn2 3.1568(6) 1_566
Zn2 O32 1.943(2) 1_554
Zn2 O42 1.946(2) .
Zn2 O21 1.960(2) .
Zn2 O12 1.973(2) 1_544
Zn2 Zn1 3.1567(6) 1_544
C11 C12 1.404(4) .
C11 C16 1.407(5) .
C11 Si1 1.867(3) .
C12 C13 1.389(5) .
C12 H12 0.9500 .
C13 C14 1.394(5) .
C13 H13 0.9500 .
C14 C15 1.394(5) .
C14 C17 1.503(5) .
C15 C16 1.385(5) .
C15 H15 0.9500 .
C16 H16 0.9500 .
C17 O11 1.245(4) .
C17 O12 1.269(4) .
C21 C22 1.391(5) .
C21 C26 1.402(5) .
C21 Si1 1.872(3) .
C22 C23 1.387(5) .
C22 H22 0.9500 .
C23 C24 1.384(5) .
C23 H23 0.9500 .
C24 C25 1.394(5) .
C24 C27 1.500(4) .
C25 C26 1.396(5) .
C25 H25 0.9500 .
C26 H26 0.9500 .
C27 O22 1.254(4) .
C27 O21 1.271(4) .
C31 C32 1.390(5) .
C31 C36 1.400(5) .
C31 Si1 1.867(3) .
C32 C33 1.391(5) .
C32 H32 0.9500 .
C33 C34 1.385(5) .
C33 H33 0.9500 .
C34 C35 1.380(5) .
C34 C37 1.503(5) .
C35 C36 1.384(5) .
C35 H35 0.9500 .
C36 H36 0.9500 .
C37 O31 1.241(4) .
C37 O32 1.279(4) .
O1 Si1 1.638(3) .
O1 H1 0.8400 .
O12 Zn2 1.973(2) 1_566
O31 Zn1 2.106(3) 1_545
O32 Zn2 1.943(2) 1_556
O41 H41A 0.9004 .
O41 H41B 0.8999 .
O42 Zn1 2.056(2) 2_576
O42 Zn1 2.111(2) 1_544
O42 H42 1.0000 .
C51 O51 1.209(9) .
C51 N51 1.353(9) .
C51 H51 0.9500 .
C52 N51 1.360(11) .
C52 H52A 0.9800 .
C52 H52B 0.9800 .
C52 H52C 0.9800 .
C53 N51 1.466(10) .
C53 H53A 0.9800 .
C53 H53B 0.9800 .
C53 H53C 0.9800 .
C54 O54 1.213(9) .
C54 N54 1.351(9) .
C54 H54 0.9500 .
C55 N54 1.357(11) .
C55 H55A 0.9800 .
C55 H55B 0.9800 .
C55 H55C 0.9800 .
C56 N54 1.442(10) .
C56 H56A 0.9800 .
C56 H56B 0.9800 .
C56 H56C 0.9800 .
C57 O57 1.213(8) .
C57 N57 1.367(8) .
C57 H57 0.9500 .
C58 N57 1.374(10) .
C58 H58A 0.9800 .
C58 H58B 0.9800 .
C58 H58C 0.9800 .
C59 N57 1.472(10) .
C59 H59A 0.9800 .
C59 H59B 0.9800 .
C59 H59C 0.9800 .
C61 O61 1.206(9) .
C61 N61 1.350(9) .
C61 H61 0.9500 .
C62 N61 1.357(10) .
C62 H62A 0.9800 .
C62 H62B 0.9800 .
C62 H62C 0.9800 .
C63 N61 1.449(10) .
C63 H63A 0.9800 .
C63 H63B 0.9800 .
C63 H63C 0.9800 .
C64 O64 1.226(6) .
C64 N64 1.325(6) .
C64 H64 0.9500 .
C65 N64 1.356(9) .
C65 H65A 0.9800 .
C65 H65B 0.9800 .
C65 H65C 0.9800 .
C66 N64 1.450(8) .
C66 H66A 0.9800 .
C66 H66B 0.9800 .
C66 H66C 0.9800 .
C71 O71 1.194(9) .
C71 N71 1.343(8) .
C71 H71 0.9500 .
C72 N71 1.361(10) .
C72 H72A 0.9800 .
C72 H72B 0.9800 .
C72 H72C 0.9800 .
C73 N71 1.443(10) .
C73 H73A 0.9800 .
C73 H73B 0.9800 .
C73 H73C 0.9800 .
C74 O74 1.203(9) .
C74 N74 1.345(9) .
C74 H74 0.9500 .
C75 N74 1.341(10) .
C75 H75A 0.9800 .
C75 H75B 0.9800 .
C75 H75C 0.9800 .
C76 N74 1.469(10) .
C76 H76A 0.9800 .
C76 H76B 0.9800 .
C76 H76C 0.9800 .
C81 O81 1.229(8) .
C81 N81 1.345(8) .
C81 H81 0.9500 .
C82 N81 1.370(10) .
C82 H82A 0.9800 .
C82 H82B 0.9800 .
C82 H82C 0.9800 .
C83 N81 1.451(9) .
C83 H83A 0.9800 .
C83 H83B 0.9800 .
C83 H83C 0.9800 .
C84 O84 1.224(9) .
C84 N84 1.349(9) .
C84 H84 0.9500 .
C85 N84 1.360(11) .
C85 H85A 0.9800 .
C85 H85B 0.9800 .
C85 H85C 0.9800 .
C86 N84 1.453(10) .
C86 H86A 0.9800 .
C86 H86B 0.9800 .
C86 H86C 0.9800 .
C87 O87 1.216(10) .
C87 N87 1.350(9) .
C87 H87 0.9500 .
C88 N87 1.360(11) .
C88 H88A 0.9800 .
C88 H88B 0.9800 .
C88 H88C 0.9800 .
C89 N87 1.456(11) .
C89 H89A 0.9800 .
C89 H89B 0.9800 .
C89 H89C 0.9800 .

loop_
_geom_hbond_atom_site_label_D
_geom_hbond_atom_site_label_H
_geom_hbond_atom_site_label_A
_geom_hbond_distance_DH
_geom_hbond_distance_HA
_geom_hbond_distance_DA
_geom_hbond_angle_DHA
_geom_hbond_site_symmetry_A
O1 H1 O22 0.84 1.88 2.693(3) 164.0 2_676
O41 H41A O64 0.90 1.88 2.741(5) 159.0 .
O41 H41B O22 0.90 1.87 2.762(3) 169.0 2_576
O42 H42 O81 1.00 1.81 2.777(10) 160.3 2_566
O42 H42 O84 1.00 1.91 2.807(11) 148.2 2_566

loop_
_geom_torsion_atom_site_label_1
_geom_torsion_atom_site_label_2
_geom_torsion_atom_site_label_3
_geom_torsion_atom_site_label_4
_geom_torsion
_geom_torsion_site_symmetry_4
C16 C11 C12 C13 1.1(5) .
Si1 C11 C12 C13 -171.4(2) .
C11 C12 C13 C14 -1.5(5) .
C12 C13 C14 C15 0.4(5) .
C12 C13 C14 C17 -179.4(3) .
C13 C14 C15 C16 1.1(5) .
C17 C14 C15 C16 -179.1(3) .
C14 C15 C16 C11 -1.5(6) .
C12 C11 C16 C15 0.4(5) .
Si1 C11 C16 C15 172.9(3) .
C15 C14 C17 O11 -12.5(5) .
C13 C14 C17 O11 167.2(3) .
C15 C14 C17 O12 167.2(3) .
C13 C14 C17 O12 -13.0(5) .
C26 C21 C22 C23 1.2(6) .
Si1 C21 C22 C23 179.0(3) .
C21 C22 C23 C24 -1.4(6) .
C22 C23 C24 C25 0.8(6) .
C22 C23 C24 C27 179.6(3) .
C23 C24 C25 C26 -0.1(6) .
C27 C24 C25 C26 -178.8(4) .
C24 C25 C26 C21 -0.1(6) .
C22 C21 C26 C25 -0.5(6) .
Si1 C21 C26 C25 -178.3(3) .
C23 C24 C27 O22 5.7(5) .
C25 C24 C27 O22 -175.6(3) .
C23 C24 C27 O21 -174.3(3) .
C25 C24 C27 O21 4.5(5) .
C36 C31 C32 C33 0.5(6) .
Si1 C31 C32 C33 -170.3(3) .
C31 C32 C33 C34 0.8(7) .
C32 C33 C34 C35 -2.5(6) .
C32 C33 C34 C37 -179.8(4) .
C33 C34 C35 C36 3.0(7) .
C37 C34 C35 C36 -179.7(4) .
C34 C35 C36 C31 -1.8(7) .
C32 C31 C36 C35 0.0(7) .
Si1 C31 C36 C35 171.4(4) .
C35 C34 C37 O31 173.6(4) .
C33 C34 C37 O31 -9.2(5) .
C35 C34 C37 O32 -6.6(5) .
C33 C34 C37 O32 170.6(3) .
O12 C17 O11 Zn1 1.0(7) .
C14 C17 O11 Zn1 -179.3(3) .
O11 C17 O12 Zn2 -8.7(5) 1_566
C14 C17 O12 Zn2 171.6(2) 1_566
O22 C27 O21 Zn2 -7.6(4) .
C24 C27 O21 Zn2 172.3(2) .
O32 C37 O31 Zn1 -9.5(6) 1_545
C34 C37 O31 Zn1 170.3(3) 1_545
O31 C37 O32 Zn2 5.2(5) 1_556
C34 C37 O32 Zn2 -174.6(2) 1_556
C12 C11 Si1 O1 -15.3(3) .
C16 C11 Si1 O1 172.4(3) .
C12 C11 Si1 C31 99.4(3) .
C16 C11 Si1 C31 -72.9(3) .
C12 C11 Si1 C21 -140.7(3) .
C16 C11 Si1 C21 47.0(3) .
C32 C31 Si1 O1 -149.0(3) .
C36 C31 Si1 O1 40.3(4) .
C32 C31 Si1 C11 92.8(4) .
C36 C31 Si1 C11 -78.0(4) .
C32 C31 Si1 C21 -26.7(4) .
C36 C31 Si1 C21 162.5(3) .
C22 C21 Si1 O1 -110.0(3) .
C26 C21 Si1 O1 67.8(3) .
C22 C21 Si1 C11 14.9(4) .
C26 C21 Si1 C11 -167.3(3) .
C22 C21 Si1 C31 131.3(3) .
C26 C21 Si1 C31 -51.0(4) .
O51 C51 N51 C52 -152(2) .
O51 C51 N51 C53 -7(3) .
N51 C51 O51 Zn1 -161.4(15) .
O54 C54 N54 C55 -3(6) .
O54 C54 N54 C56 178(3) .
N54 C54 O54 Zn1 167(3) .
O57 C57 N57 C58 -177.8(16) .
O57 C57 N57 C59 51(2) .
N57 C57 O57 Zn1 -156.8(11) .
O61 C61 N61 C62 -158(3) .
O61 C61 N61 C63 -6(4) .
O64 C64 N64 C65 179.2(9) .
O64 C64 N64 C66 1.9(11) .
O71 C71 N71 C72 -42(5) .
O71 C71 N71 C73 136(3) .
O74 C74 N74 C75 11(6) .
O74 C74 N74 C76 -173(3) .
O81 C81 N81 C82 18(2) .
O81 C81 N81 C83 168.1(14) .
O84 C84 N84 C85 -14(6) .
O84 C84 N84 C86 -172(4) .
O87 C87 N87 C88 -9(8) .
O87 C87 N87 C89 145(6) .
